data_7123587
loop_
_publ_author_name
'Breit, Bernhard'
'Wang, Yu-Hsuan'

_publ_section_title
;
 Chemo-, Regio-, and Enantioselective Synthesis of Allylic Nitrones via
 Rhodium-Catalyzed Addition of Oximes to Allenes
;
_journal_name_full 'Chemical Communications'
_journal_paper_doi 10.1039/C9CC03391B
_journal_year 2019
_chemical_absolute_configuration ad
_chemical_formula_moiety 'C25 H25 N O3 S'
_chemical_formula_sum 'C25 H25 N O3 S'
_chemical_formula_weight 419.52
_space_group_crystal_system monoclinic
_space_group_IT_number 4
_space_group_name_Hall 'P 2yb'
_space_group_name_H-M_alt 'P 1 21 1'
_symmetry_space_group_name_Hall 'P 2yb'
_symmetry_space_group_name_H-M 'P 1 21 1'
_atom_sites_solution_hydrogens geom
_atom_sites_solution_primary dual
_audit_creation_date 2018-04-04
_audit_creation_method
;
Olex2 1.2
(compiled 2017.08.10 svn.r3458 for OlexSys, GUI svn.r5381)
;
_audit_update_record
;
2018-04-04 deposited with the CCDC.    2019-06-03 downloaded from the CCDC.
;
_cell_angle_alpha 90
_cell_angle_beta 104.992(13)
_cell_angle_gamma 90
_cell_formula_units_Z 2
_cell_length_a 8.244(3)
_cell_length_b 8.741(4)
_cell_length_c 15.818(6)
_cell_measurement_reflns_used 3838
_cell_measurement_temperature 100(2)
_cell_measurement_theta_max 27.620
_cell_measurement_theta_min 2.686
_cell_volume 1101.1(8)
_computing_cell_refinement 'SAINT V8.38A (Madison, 2016)'
_computing_data_collection 'Bruker APEX2 software'
_computing_data_reduction 'SAINT V8.38A (Madison, 2016)'
_computing_molecular_graphics 'Olex2 (Dolomanov et al., 2009)'
_computing_publication_material 'Olex2 (Dolomanov et al., 2009)'
_computing_structure_refinement 'ShelXL (Sheldrick, 2015)'
_computing_structure_solution 'ShelXT (Sheldrick, 2015)'
_diffrn_ambient_temperature 100.0
_diffrn_detector 'Bruker APEX2 area detector'
_diffrn_detector_area_resol_mean 7.9
_diffrn_detector_type 'CCD area detector'
_diffrn_measured_fraction_theta_full 0.977
_diffrn_measured_fraction_theta_max 0.955
_diffrn_measurement_device 'fixed-chi two circle goniometer'
_diffrn_measurement_device_type 'Bruker APEX-II CCD'
_diffrn_measurement_method '\w and \f scans'
_diffrn_radiation_monochromator 'mirror optics'
_diffrn_radiation_probe x-ray
_diffrn_radiation_type MoK\a
_diffrn_radiation_wavelength 0.71073
_diffrn_reflns_av_R_equivalents 0.0181
_diffrn_reflns_av_unetI/netI 0.0283
_diffrn_reflns_Laue_measured_fraction_full 0.977
_diffrn_reflns_Laue_measured_fraction_max 0.955
_diffrn_reflns_limit_h_max 9
_diffrn_reflns_limit_h_min -10
_diffrn_reflns_limit_k_max 5
_diffrn_reflns_limit_k_min -11
_diffrn_reflns_limit_l_max 20
_diffrn_reflns_limit_l_min -17
_diffrn_reflns_number 6162
_diffrn_reflns_point_group_measured_fraction_full 0.723
_diffrn_reflns_point_group_measured_fraction_max 0.682
_diffrn_reflns_theta_full 25.242
_diffrn_reflns_theta_max 27.453
_diffrn_reflns_theta_min 1.333
_diffrn_source 'microfocus sealed X-ray tube'
_diffrn_source_current 50
_diffrn_source_type 'Incoatec Mo I\ms'
_diffrn_source_voltage 0.6
_exptl_absorpt_coefficient_mu 0.173
_exptl_absorpt_correction_T_max 0.7456
_exptl_absorpt_correction_T_min 0.6934
_exptl_absorpt_correction_type multi-scan
_exptl_absorpt_process_details
'SADABS-2016/2 (Bruker,2016/2) was used for absorption correction. wR2(int) was 0.1219 before and 0.0258 after correction. The Ratio of minimum to maximum transmission is 0.9300. The \l/2 correction factor is Not present.'
_exptl_crystal_colour colourless
_exptl_crystal_colour_primary colourless
_exptl_crystal_density_diffrn 1.265
_exptl_crystal_description block
_exptl_crystal_F_000 444
_exptl_crystal_recrystallization_method
'The material was recrystallised from a mixture of ethyl acetate and propyl acetate by slow evaporation'
_exptl_crystal_size_max 0.25
_exptl_crystal_size_mid 0.12
_exptl_crystal_size_min 0.1
_refine_diff_density_max 0.237
_refine_diff_density_min -0.293
_refine_diff_density_rms 0.036
_refine_ls_abs_structure_details
;
 Flack x determined using 819 quotients [(I+)-(I-)]/[(I+)+(I-)]
 (Parsons, Flack and Wagner, Acta Cryst. B69 (2013) 249-259).
;
_refine_ls_abs_structure_Flack 0.05(4)
_refine_ls_extinction_method none
_refine_ls_goodness_of_fit_ref 1.035
_refine_ls_hydrogen_treatment constr
_refine_ls_matrix_type full
_refine_ls_number_parameters 271
_refine_ls_number_reflns 3445
_refine_ls_number_restraints 1
_refine_ls_restrained_S_all 1.035
_refine_ls_R_factor_all 0.0305
_refine_ls_R_factor_gt 0.0293
_refine_ls_shift/su_max 0.000
_refine_ls_shift/su_mean 0.000
_refine_ls_structure_factor_coef Fsqd
_refine_ls_weighting_details 'w=1/[\s^2^(Fo^2^)+(0.0307P)^2^+0.2944P] where P=(Fo^2^+2Fc^2^)/3'
_refine_ls_weighting_scheme calc
_refine_ls_wR_factor_gt 0.0688
_refine_ls_wR_factor_ref 0.0696
_reflns_Friedel_coverage 0.338
_reflns_Friedel_fraction_full 0.431
_reflns_Friedel_fraction_max 0.369
_reflns_number_gt 3331
_reflns_number_total 3445
_reflns_threshold_expression 'I > 2\s(I)'
_cod_data_source_file c9cc03391b2.cif
_cod_data_source_block breit_sh2268_0m_a
_cod_original_cell_volume 1101.0(8)
_cod_database_code 7123587
_shelx_shelxl_version_number 2018/3
_shelx_space_group_comment
;
The symmetry employed for this shelxl refinement is uniquely defined
by the following loop, which should always be used as a source of
symmetry information in preference to the above space-group names.
They are only intended as comments.
;
_shelx_estimated_absorpt_t_max 0.983
_shelx_estimated_absorpt_t_min 0.958
_olex2_refinement_description
;
1. Fixed Uiso
 At 1.2 times of:
  All C(H) groups, All C(H,H) groups
2.a Ternary CH refined with riding coordinates:
 C1(H1)
2.b Secondary CH2 refined with riding coordinates:
 C17(H17A,H17B), C18(H18A,H18B), C19(H19A,H19B)
2.c Aromatic/amide H refined with riding coordinates:
 C2(H2), C7(H7), C6(H6), C8(H8), C9(H9), C10(H10), C12(H12), C13(H13),
 C14(H14), C15(H15), C16(H16), C21(H21), C22(H22), C23(H23), C24(H24), C25(H25)
2.d X=CH2 refined with riding coordinates:
 C3(H3A,H3B)
;
_olex2_diffrn_ambient_temperature_device 'Oxford Cryosystems 800'
_olex2_exptl_crystal_mounting_method 'The crystal was mounted on a MITIGEN holder in perfluoroether oil'
_olex2_submission_special_instructions 'No special instructions were received'

loop_
_space_group_symop_operation_xyz
'x, y, z'
'-x, y+1/2, -z'

loop_
_atom_site_label
_atom_site_type_symbol
_atom_site_fract_x
_atom_site_fract_y
_atom_site_fract_z
_atom_site_U_iso_or_equiv
_atom_site_adp_type
_atom_site_occupancy
_atom_site_site_symmetry_order
_atom_site_calc_flag
_atom_site_refinement_flags_posn
S1 S 0.67785(7) 0.79278(7) 0.35997(4) 0.02777(15) Uani 1 1 d .
O1 O 0.82865(19) 0.7541(3) 0.42699(11) 0.0419(5) Uani 1 1 d .
C1 C 0.4808(2) 0.3144(3) 0.18116(13) 0.0194(4) Uani 1 1 d .
H1 H 0.421091 0.256299 0.218518 0.023 Uiso 1 1 calc R
N1 N 0.3760(2) 0.4522(2) 0.14235(11) 0.0172(4) Uani 1 1 d .
O2 O 0.6677(2) 0.9415(2) 0.31770(12) 0.0413(5) Uani 1 1 d .
C2 C 0.5003(3) 0.2127(3) 0.10699(15) 0.0225(5) Uani 1 1 d .
H2 H 0.520431 0.259911 0.056567 0.027 Uiso 1 1 calc R
C3 C 0.4908(3) 0.0629(3) 0.10854(18) 0.0304(6) Uani 1 1 d .
H3A H 0.470697 0.012750 0.158136 0.036 Uiso 1 1 calc R
H3B H 0.503988 0.004676 0.060054 0.036 Uiso 1 1 calc R
O3 O 0.44369(18) 0.53389(18) 0.09121(10) 0.0219(4) Uani 1 1 d .
C4 C 0.2311(2) 0.4853(2) 0.16021(13) 0.0159(4) Uani 1 1 d .
C5 C 0.1297(2) 0.6228(2) 0.12399(13) 0.0166(4) Uani 1 1 d .
C7 C 0.0867(3) 0.8758(3) 0.05829(15) 0.0256(5) Uani 1 1 d .
H7 H 0.130991 0.962866 0.036045 0.031 Uiso 1 1 calc R
C6 C 0.1919(3) 0.7519(3) 0.08925(14) 0.0214(5) Uani 1 1 d .
H6 H 0.305849 0.754607 0.086906 0.026 Uiso 1 1 calc R
C8 C -0.0820(3) 0.8748(3) 0.05923(15) 0.0245(5) Uani 1 1 d .
H8 H -0.152564 0.959573 0.037297 0.029 Uiso 1 1 calc R
C9 C -0.1454(3) 0.7470(3) 0.09300(15) 0.0237(5) Uani 1 1 d .
H9 H -0.260248 0.744203 0.093617 0.028 Uiso 1 1 calc R
C10 C -0.0414(3) 0.6239(3) 0.12570(14) 0.0213(5) Uani 1 1 d .
H10 H -0.085800 0.538869 0.149660 0.026 Uiso 1 1 calc R
C11 C 0.1642(2) 0.3802(3) 0.21857(14) 0.0166(4) Uani 1 1 d .
C12 C 0.1687(2) 0.4283(3) 0.30381(14) 0.0205(5) Uani 1 1 d .
H12 H 0.214750 0.525352 0.323917 0.025 Uiso 1 1 calc R
C13 C 0.1058(2) 0.3343(3) 0.35901(15) 0.0221(5) Uani 1 1 d .
H13 H 0.109564 0.367380 0.416707 0.027 Uiso 1 1 calc R
C14 C 0.0374(3) 0.1922(3) 0.32998(15) 0.0223(5) Uani 1 1 d .
H14 H -0.004001 0.127704 0.368027 0.027 Uiso 1 1 calc R
C15 C 0.0299(3) 0.1448(3) 0.24497(16) 0.0226(5) Uani 1 1 d .
H15 H -0.018134 0.048457 0.224830 0.027 Uiso 1 1 calc R
C16 C 0.0927(2) 0.2383(2) 0.18922(15) 0.0186(4) Uani 1 1 d .
H16 H 0.086927 0.205599 0.131246 0.022 Uiso 1 1 calc R
C17 C 0.6531(2) 0.3667(3) 0.23794(15) 0.0249(5) Uani 1 1 d .
H17A H 0.718047 0.408998 0.198717 0.030 Uiso 1 1 calc R
H17B H 0.714105 0.275446 0.266885 0.030 Uiso 1 1 calc R
C18 C 0.6511(3) 0.4871(3) 0.30912(15) 0.0256(5) Uani 1 1 d .
H18A H 0.551891 0.469046 0.332112 0.031 Uiso 1 1 calc R
H18B H 0.752642 0.473776 0.358160 0.031 Uiso 1 1 calc R
C19 C 0.6458(3) 0.6514(3) 0.27583(16) 0.0260(5) Uani 1 1 d .
H19A H 0.535409 0.669510 0.233953 0.031 Uiso 1 1 calc R
H19B H 0.733122 0.663761 0.243589 0.031 Uiso 1 1 calc R
C20 C 0.5034(2) 0.7733(3) 0.40632(14) 0.0212(5) Uani 1 1 d .
C21 C 0.3489(3) 0.8377(3) 0.36266(15) 0.0259(5) Uani 1 1 d .
H21 H 0.337050 0.892358 0.309490 0.031 Uiso 1 1 calc R
C22 C 0.2125(3) 0.8199(3) 0.39893(17) 0.0288(5) Uani 1 1 d .
H22 H 0.105939 0.860742 0.369651 0.035 Uiso 1 1 calc R
C23 C 0.2322(3) 0.7426(3) 0.47774(16) 0.0268(5) Uani 1 1 d .
H23 H 0.139295 0.732514 0.502497 0.032 Uiso 1 1 calc R
C24 C 0.3866(3) 0.6800(3) 0.52071(16) 0.0264(5) Uani 1 1 d .
H24 H 0.398791 0.627548 0.574602 0.032 Uiso 1 1 calc R
C25 C 0.5243(3) 0.6940(3) 0.48466(14) 0.0235(5) Uani 1 1 d .
H25 H 0.629800 0.650285 0.513139 0.028 Uiso 1 1 calc R

loop_
_atom_site_aniso_label
_atom_site_aniso_U_11
_atom_site_aniso_U_22
_atom_site_aniso_U_33
_atom_site_aniso_U_23
_atom_site_aniso_U_13
_atom_site_aniso_U_12
S1 0.0251(3) 0.0396(4) 0.0216(3) -0.0113(3) 0.0114(2) -0.0148(3)
O1 0.0194(7) 0.0758(16) 0.0313(10) -0.0223(10) 0.0080(7) -0.0114(8)
C1 0.0187(9) 0.0200(11) 0.0205(11) 0.0017(9) 0.0068(8) 0.0028(8)
N1 0.0198(8) 0.0175(9) 0.0152(9) 0.0000(7) 0.0060(7) -0.0020(7)
O2 0.0609(12) 0.0376(12) 0.0347(11) -0.0136(9) 0.0291(10) -0.0263(10)
C2 0.0231(10) 0.0259(13) 0.0193(12) 0.0002(10) 0.0069(8) 0.0039(9)
C3 0.0399(13) 0.0267(14) 0.0277(14) -0.0025(11) 0.0147(11) 0.0027(11)
O3 0.0251(7) 0.0224(9) 0.0217(9) 0.0028(7) 0.0125(7) -0.0025(6)
C4 0.0188(9) 0.0152(10) 0.0130(11) -0.0014(8) 0.0026(8) -0.0006(8)
C5 0.0216(10) 0.0166(11) 0.0111(11) -0.0018(8) 0.0034(8) -0.0001(8)
C7 0.0384(12) 0.0179(11) 0.0205(13) 0.0045(9) 0.0078(10) 0.0001(10)
C6 0.0257(10) 0.0186(11) 0.0203(12) -0.0016(9) 0.0065(9) -0.0032(8)
C8 0.0346(11) 0.0214(11) 0.0156(12) 0.0023(9) 0.0033(9) 0.0069(10)
C9 0.0242(10) 0.0274(13) 0.0197(12) 0.0015(9) 0.0061(8) 0.0055(9)
C10 0.0238(10) 0.0218(12) 0.0192(12) 0.0024(9) 0.0070(9) 0.0006(9)
C11 0.0150(8) 0.0166(10) 0.0182(12) 0.0030(9) 0.0042(8) 0.0024(8)
C12 0.0200(9) 0.0217(12) 0.0194(12) -0.0016(9) 0.0041(8) -0.0011(8)
C13 0.0210(9) 0.0288(13) 0.0168(12) 0.0027(9) 0.0054(8) 0.0052(9)
C14 0.0214(10) 0.0240(12) 0.0236(12) 0.0103(10) 0.0095(8) 0.0054(9)
C15 0.0238(10) 0.0148(11) 0.0304(13) 0.0027(9) 0.0092(9) 0.0004(8)
C16 0.0201(9) 0.0180(10) 0.0183(11) -0.0007(9) 0.0062(8) 0.0012(8)
C17 0.0177(9) 0.0326(13) 0.0248(13) -0.0032(10) 0.0062(9) 0.0024(9)
C18 0.0189(10) 0.0360(14) 0.0211(13) -0.0024(10) 0.0036(9) -0.0004(9)
C19 0.0290(11) 0.0329(14) 0.0179(13) -0.0079(10) 0.0095(9) -0.0100(10)
C20 0.0187(9) 0.0261(13) 0.0196(11) -0.0048(9) 0.0065(8) -0.0066(9)
C21 0.0280(11) 0.0222(13) 0.0256(13) 0.0035(9) 0.0035(9) -0.0028(9)
C22 0.0205(10) 0.0190(13) 0.0449(15) 0.0010(11) 0.0050(9) 0.0012(9)
C23 0.0239(10) 0.0225(12) 0.0387(14) -0.0063(10) 0.0167(10) -0.0020(9)
C24 0.0315(12) 0.0275(13) 0.0222(13) 0.0015(10) 0.0106(10) -0.0032(10)
C25 0.0219(10) 0.0280(13) 0.0198(12) -0.0007(10) 0.0040(8) 0.0013(9)

loop_
_atom_type_symbol
_atom_type_description
_atom_type_scat_dispersion_real
_atom_type_scat_dispersion_imag
_atom_type_scat_source
C C 0.0033 0.0016 'International Tables Vol C Tables 4.2.6.8 and 6.1.1.4'
H H 0.0000 0.0000 'International Tables Vol C Tables 4.2.6.8 and 6.1.1.4'
N N 0.0061 0.0033 'International Tables Vol C Tables 4.2.6.8 and 6.1.1.4'
O O 0.0106 0.0060 'International Tables Vol C Tables 4.2.6.8 and 6.1.1.4'
S S 0.1246 0.1234 'International Tables Vol C Tables 4.2.6.8 and 6.1.1.4'

loop_
_geom_angle_atom_site_label_1
_geom_angle_atom_site_label_2
_geom_angle_atom_site_label_3
_geom_angle
O1 S1 O2 118.77(12)
O1 S1 C19 108.49(12)
O1 S1 C20 107.90(10)
O2 S1 C19 107.25(12)
O2 S1 C20 108.51(11)
C20 S1 C19 105.12(11)
N1 C1 H1 109.1
N1 C1 C17 110.08(19)
C2 C1 H1 109.1
C2 C1 N1 108.43(17)
C2 C1 C17 111.07(16)
C17 C1 H1 109.1
O3 N1 C1 113.23(15)
O3 N1 C4 124.33(18)
C4 N1 C1 122.44(17)
C1 C2 H2 118.2
C3 C2 C1 123.6(2)
C3 C2 H2 118.2
C2 C3 H3A 120.0
C2 C3 H3B 120.0
H3A C3 H3B 120.0
N1 C4 C5 122.66(18)
N1 C4 C11 119.36(18)
C5 C4 C11 117.98(17)
C6 C5 C4 124.79(18)
C6 C5 C10 117.81(19)
C10 C5 C4 117.39(18)
C6 C7 H7 119.2
C6 C7 C8 121.5(2)
C8 C7 H7 119.2
C5 C6 H6 119.9
C7 C6 C5 120.2(2)
C7 C6 H6 119.9
C7 C8 H8 120.6
C7 C8 C9 118.8(2)
C9 C8 H8 120.6
C8 C9 H9 119.8
C10 C9 C8 120.4(2)
C10 C9 H9 119.8
C5 C10 H10 119.4
C9 C10 C5 121.3(2)
C9 C10 H10 119.4
C12 C11 C4 118.9(2)
C16 C11 C4 121.81(19)
C16 C11 C12 119.2(2)
C11 C12 H12 119.9
C13 C12 C11 120.3(2)
C13 C12 H12 119.9
C12 C13 H13 119.9
C14 C13 C12 120.3(2)
C14 C13 H13 119.9
C13 C14 H14 120.1
C13 C14 C15 119.8(2)
C15 C14 H14 120.1
C14 C15 H15 119.9
C14 C15 C16 120.3(2)
C16 C15 H15 119.9
C11 C16 H16 119.9
C15 C16 C11 120.1(2)
C15 C16 H16 119.9
C1 C17 H17A 108.2
C1 C17 H17B 108.2
C1 C17 C18 116.43(17)
H17A C17 H17B 107.3
C18 C17 H17A 108.2
C18 C17 H17B 108.2
C17 C18 H18A 108.9
C17 C18 H18B 108.9
H18A C18 H18B 107.7
C19 C18 C17 113.22(19)
C19 C18 H18A 108.9
C19 C18 H18B 108.9
S1 C19 H19A 108.7
S1 C19 H19B 108.7
C18 C19 S1 114.12(17)
C18 C19 H19A 108.7
C18 C19 H19B 108.7
H19A C19 H19B 107.6
C21 C20 S1 119.11(17)
C25 C20 S1 119.11(16)
C25 C20 C21 121.78(19)
C20 C21 H21 120.7
C22 C21 C20 118.6(2)
C22 C21 H21 120.7
C21 C22 H22 119.9
C23 C22 C21 120.2(2)
C23 C22 H22 119.9
C22 C23 H23 119.7
C22 C23 C24 120.6(2)
C24 C23 H23 119.7
C23 C24 H24 119.9
C23 C24 C25 120.1(2)
C25 C24 H24 119.9
C20 C25 C24 118.6(2)
C20 C25 H25 120.7
C24 C25 H25 120.7

loop_
_geom_bond_atom_site_label_1
_geom_bond_atom_site_label_2
_geom_bond_distance
S1 O1 1.4499(19)
S1 O2 1.454(2)
S1 C19 1.785(2)
S1 C20 1.783(2)
C1 H1 1.0000
C1 N1 1.516(3)
C1 C2 1.513(3)
C1 C17 1.541(3)
N1 O3 1.308(2)
N1 C4 1.328(3)
C2 H2 0.9500
C2 C3 1.312(3)
C3 H3A 0.9500
C3 H3B 0.9500
C4 C5 1.492(3)
C4 C11 1.505(3)
C5 C6 1.409(3)
C5 C10 1.417(3)
C7 H7 0.9500
C7 C6 1.394(3)
C7 C8 1.395(3)
C6 H6 0.9500
C8 H8 0.9500
C8 C9 1.397(3)
C9 H9 0.9500
C9 C10 1.389(3)
C10 H10 0.9500
C11 C12 1.404(3)
C11 C16 1.399(3)
C12 H12 0.9500
C12 C13 1.393(3)
C13 H13 0.9500
C13 C14 1.392(3)
C14 H14 0.9500
C14 C15 1.393(3)
C15 H15 0.9500
C15 C16 1.397(3)
C16 H16 0.9500
C17 H17A 0.9900
C17 H17B 0.9900
C17 C18 1.544(3)
C18 H18A 0.9900
C18 H18B 0.9900
C18 C19 1.526(4)
C19 H19A 0.9900
C19 H19B 0.9900
C20 C21 1.401(3)
C20 C25 1.391(3)
C21 H21 0.9500
C21 C22 1.397(3)
C22 H22 0.9500
C22 C23 1.390(3)
C23 H23 0.9500
C23 C24 1.391(3)
C24 H24 0.9500
C24 C25 1.401(3)
C25 H25 0.9500

loop_
_geom_torsion_atom_site_label_1
_geom_torsion_atom_site_label_2
_geom_torsion_atom_site_label_3
_geom_torsion_atom_site_label_4
_geom_torsion
S1 C20 C21 C22 179.10(18)
S1 C20 C25 C24 179.73(18)
O1 S1 C19 C18 51.05(19)
O1 S1 C20 C21 165.09(19)
O1 S1 C20 C25 -15.2(2)
C1 N1 C4 C5 178.41(18)
C1 N1 C4 C11 -2.2(3)
C1 C17 C18 C19 -87.4(2)
N1 C1 C2 C3 -138.8(2)
N1 C1 C17 C18 52.6(2)
N1 C4 C5 C6 -18.7(3)
N1 C4 C5 C10 162.0(2)
N1 C4 C11 C12 107.6(2)
N1 C4 C11 C16 -74.5(3)
O2 S1 C19 C18 -179.52(16)
O2 S1 C20 C21 35.2(2)
O2 S1 C20 C25 -145.11(19)
C2 C1 N1 O3 -60.3(2)
C2 C1 N1 C4 120.4(2)
C2 C1 C17 C18 172.7(2)
O3 N1 C4 C5 -0.8(3)
O3 N1 C4 C11 178.62(18)
C4 C5 C6 C7 -179.0(2)
C4 C5 C10 C9 -179.7(2)
C4 C11 C12 C13 179.23(18)
C4 C11 C16 C15 -179.15(19)
C5 C4 C11 C12 -72.9(2)
C5 C4 C11 C16 104.9(2)
C7 C8 C9 C10 0.6(3)
C6 C5 C10 C9 1.0(3)
C6 C7 C8 C9 0.7(3)
C8 C7 C6 C5 -1.2(3)
C8 C9 C10 C5 -1.4(3)
C10 C5 C6 C7 0.3(3)
C11 C4 C5 C6 161.8(2)
C11 C4 C5 C10 -17.4(3)
C11 C12 C13 C14 -0.2(3)
C12 C11 C16 C15 -1.3(3)
C12 C13 C14 C15 -0.9(3)
C13 C14 C15 C16 0.9(3)
C14 C15 C16 C11 0.2(3)
C16 C11 C12 C13 1.3(3)
C17 C1 N1 O3 61.4(2)
C17 C1 N1 C4 -117.9(2)
C17 C1 C2 C3 100.1(3)
C17 C18 C19 S1 -170.30(14)
C19 S1 C20 C21 -79.3(2)
C19 S1 C20 C25 100.4(2)
C20 S1 C19 C18 -64.16(19)
C20 C21 C22 C23 1.4(3)
C21 C20 C25 C24 -0.6(3)
C21 C22 C23 C24 -1.1(4)
C22 C23 C24 C25 -0.1(4)
C23 C24 C25 C20 0.9(4)
C25 C20 C21 C22 -0.6(3)
